data_4065769
loop_
_publ_author_name
'Huang, Hui'
'Hughes, Russell P.'
'Rheingold, Arnold L.'

_publ_section_title
;
 Synthesis and Structural Characterization of New Perfluoroacyl and
 Perfluoroalkyl Group 6 Transition Metal Compounds
;
_journal_issue 8
_journal_name_full Organometallics
_journal_page_first 1948
_journal_paper_doi 10.1021/om1001183
_journal_volume 29
_journal_year 2010
_chemical_formula_sum 'C15 H15 F3 O4 W'
_chemical_formula_weight 500.12
_chemical_name_systematic
; 

 ? 

;
_space_group_IT_number 26
_symmetry_cell_setting orthorhombic
_symmetry_space_group_name_Hall 'P 2c -2'
_symmetry_space_group_name_H-M 'P m c 21'
_atom_sites_solution_hydrogens geom
_atom_sites_solution_primary direct
_atom_sites_solution_secondary difmap
_audit_creation_method SHELXL-97
_cell_angle_alpha 90.00
_cell_angle_beta 90.00
_cell_angle_gamma 90.00
_cell_formula_units_Z 4
_cell_length_a 11.4088(14)
_cell_length_b 8.4128(11)
_cell_length_c 16.984(2)
_cell_measurement_reflns_used 5196
_cell_measurement_temperature 208(2)
_cell_measurement_theta_max 28.16
_cell_measurement_theta_min 2.42
_cell_volume 1630.1(3)
_computing_cell_refinement 'Bruker SMART'
_computing_data_collection 'Bruker SMART'
_computing_data_reduction 'Bruker SAINT'
_computing_molecular_graphics 'Bruker SHELXTL'
_computing_publication_material 'Bruker SHELXTL'
_computing_structure_refinement 'SHELXL-97 (Sheldrick, 1997)'
_computing_structure_solution 'SHELXS-97 (Sheldrick, 1990)'
_diffrn_ambient_temperature 208(2)
_diffrn_measured_fraction_theta_full 0.954
_diffrn_measured_fraction_theta_max 0.954
_diffrn_measurement_device_type 'CCD area detector'
_diffrn_measurement_method 'phi and omega scans'
_diffrn_radiation_monochromator graphite
_diffrn_radiation_source 'fine-focus sealed tube'
_diffrn_radiation_type MoK\a
_diffrn_radiation_wavelength 0.71073
_diffrn_reflns_av_R_equivalents 0.0434
_diffrn_reflns_av_sigmaI/netI 0.0435
_diffrn_reflns_limit_h_max 14
_diffrn_reflns_limit_h_min -15
_diffrn_reflns_limit_k_max 10
_diffrn_reflns_limit_k_min -11
_diffrn_reflns_limit_l_max 20
_diffrn_reflns_limit_l_min -21
_diffrn_reflns_number 11612
_diffrn_reflns_theta_full 28.16
_diffrn_reflns_theta_max 28.16
_diffrn_reflns_theta_min 2.42
_exptl_absorpt_coefficient_mu 7.132
_exptl_absorpt_correction_T_max 0.3235
_exptl_absorpt_correction_T_min 0.2235
_exptl_absorpt_correction_type multi-scan
_exptl_absorpt_process_details sadabs
_exptl_crystal_colour yellow
_exptl_crystal_density_diffrn 2.038
_exptl_crystal_density_meas 0
_exptl_crystal_density_method 'not measured'
_exptl_crystal_description block
_exptl_crystal_F_000 952
_exptl_crystal_size_max 0.30
_exptl_crystal_size_mid 0.30
_exptl_crystal_size_min 0.30
_refine_diff_density_max 2.274
_refine_diff_density_min -0.883
_refine_diff_density_rms 0.142
_refine_ls_abs_structure_details 'Flack H D (1983), Acta Cryst. A39, 876-881'
_refine_ls_abs_structure_Flack 0.078(15)
_refine_ls_extinction_method none
_refine_ls_goodness_of_fit_ref 1.055
_refine_ls_hydrogen_treatment mixed
_refine_ls_matrix_type full
_refine_ls_number_parameters 261
_refine_ls_number_reflns 3503
_refine_ls_number_restraints 1
_refine_ls_restrained_S_all 1.054
_refine_ls_R_factor_all 0.0267
_refine_ls_R_factor_gt 0.0264
_refine_ls_shift/su_max 0.623
_refine_ls_shift/su_mean 0.052
_refine_ls_structure_factor_coef Fsqd
_refine_ls_weighting_details 'calc w=1/[\s^2^(Fo^2^)+(0.0370P)^2^+0.0800P] where P=(Fo^2^+2Fc^2^)/3'
_refine_ls_weighting_scheme calc
_refine_ls_wR_factor_gt 0.0631
_refine_ls_wR_factor_ref 0.0633
_reflns_number_gt 3461
_reflns_number_total 3503
_reflns_threshold_expression >2sigma(I)
_cod_data_source_file om1001183_si_001.cif
_cod_data_source_block rph360b_compound_7
_cod_depositor_comments
;
The following automatic conversions were performed:

'_symmetry_cell_setting' value 'Orthorhombic' changed to
'orthorhombic' according to
/home/saulius/struct/CIF-dictionaries/cif_core.dic dictionary named
'cif_core.dic' version 2.4.1 from 2010-06-29.

Automatic conversion script
Id: cif_fix_values 1715 2011-07-08 13:25:40Z adriana 
;
_cod_original_cell_volume 1630.1(4)
_cod_original_sg_symbol_H-M Pmc2(1)
_cod_database_code 4065769

loop_
_symmetry_equiv_pos_as_xyz
'x, y, z'
'-x, -y, z+1/2'
'x, -y, z+1/2'
'-x, y, z'

loop_
_atom_site_label
_atom_site_type_symbol
_atom_site_fract_x
_atom_site_fract_y
_atom_site_fract_z
_atom_site_U_iso_or_equiv
_atom_site_adp_type
_atom_site_occupancy
_atom_site_symmetry_multiplicity
_atom_site_calc_flag
_atom_site_refinement_flags
W1 W 1.0000 0.70845(3) 0.559739(18) 0.02884(8) Uani 1 2 d S
W1' W 0.5000 0.84626(4) 0.766802(16) 0.02841(8) Uani 1 2 d S
O1 O 0.7639(5) 0.8921(8) 0.5846(3) 0.0676(15) Uani 1 1 d .
O1' O 0.2607(4) 0.6692(8) 0.7444(3) 0.0669(16) Uani 1 1 d .
O2 O 1.0000 0.8429(11) 0.3912(6) 0.078(3) Uani 1 2 d S
O2' O 0.5000 0.7514(13) 0.5889(5) 0.064(2) Uani 1 2 d S
O3' O 0.5000 0.7204(10) 0.9375(5) 0.068(3) Uani 1 2 d S
O3 O 1.0000 0.7893(12) 0.7391(5) 0.064(2) Uani 1 2 d S
C1 C 0.9374(5) 0.5093(7) 0.4750(4) 0.0394(12) Uani 1 1 d .
C1' C 0.4363(5) 1.0508(7) 0.8493(4) 0.0378(11) Uani 1 1 d .
C2 C 0.8995(5) 0.4658(7) 0.5518(4) 0.0371(12) Uani 1 1 d .
C2' C 0.3989(4) 1.0881(7) 0.7716(4) 0.0374(11) Uani 1 1 d .
C3 C 1.0000 0.4409(11) 0.5986(6) 0.0399(19) Uani 1 2 d S
C3' C 0.5000 1.1096(12) 0.7229(5) 0.0405(18) Uani 1 2 d S
C4 C 0.8604(7) 0.5238(10) 0.4038(4) 0.0602(19) Uani 1 1 d .
H4A H 0.8486 0.4196 0.3807 0.090 Uiso 1 1 calc R
H4B H 0.8974 0.5932 0.3656 0.090 Uiso 1 1 calc R
H4C H 0.7853 0.5681 0.4192 0.090 Uiso 1 1 calc R
C4' C 0.3599(6) 1.0393(10) 0.9208(4) 0.0540(16) Uani 1 1 d .
H4'A H 0.3481 1.1445 0.9427 0.081 Uiso 1 1 calc R
H4'B H 0.3974 0.9718 0.9597 0.081 Uiso 1 1 calc R
H4'C H 0.2848 0.9941 0.9062 0.081 Uiso 1 1 calc R
C5 C 0.7741(6) 0.4355(9) 0.5760(5) 0.0583(18) Uani 1 1 d .
H5A H 0.7550 0.3246 0.5670 0.087 Uiso 1 1 calc R
H5B H 0.7222 0.5021 0.5450 0.087 Uiso 1 1 calc R
H5C H 0.7646 0.4602 0.6314 0.087 Uiso 1 1 calc R
C5' C 0.2743(5) 1.1208(9) 0.7483(5) 0.0545(18) Uani 1 1 d .
H5'A H 0.2567 1.2322 0.7571 0.082 Uiso 1 1 calc R
H5'B H 0.2221 1.0557 0.7798 0.082 Uiso 1 1 calc R
H5'C H 0.2637 1.0958 0.6930 0.082 Uiso 1 1 calc R
C6' C 0.5000 1.1681(13) 0.6406(7) 0.054(3) Uani 1 2 d S
H6'A H 0.5000 1.2834 0.6405 0.081 Uiso 1 2 calc SR
H6'B H 0.4306 1.1296 0.6137 0.081 Uiso 0.50 1 calc PR
H6'C H 0.5694 1.1296 0.6137 0(44) Uiso 0.00 1 calc PR
C6 C 1.0000 0.3822(15) 0.6842(6) 0.059(3) Uani 1 2 d S
H6A H 1.0000 0.2669 0.6849 0.089 Uiso 1 2 calc SR
H6B H 0.9306 0.4213 0.7109 0.089 Uiso 0.50 1 calc PR
H6C H 1.0694 0.4213 0.7109 0(44) Uiso 0.00 1 calc PR
C7 C 0.8525(6) 0.8306(8) 0.5746(4) 0.0431(14) Uani 1 1 d .
C7' C 0.3510(6) 0.7289(8) 0.7538(4) 0.0444(15) Uani 1 1 d .
C8 C 1.0000 0.8742(11) 0.4616(8) 0.048(2) Uani 1 2 d S
C8' C 0.5000 0.6825(14) 0.8693(7) 0.047(2) Uani 1 2 d S
C9 C 1.0000 0.7607(13) 0.6750(5) 0.0442(19) Uani 1 2 d S
C9' C 0.5000 0.7877(12) 0.6536(6) 0.0404(18) Uani 1 2 d S
C10' C 0.5000 0.4993(12) 0.8588(7) 0.048(2) Uani 1 2 d S
C10 C 1.0000 1.0633(12) 0.4687(8) 0.062(3) Uani 1 2 d S
F1' F 0.4611(14) 0.4235(12) 0.9225(8) 0.093(6) Uani 0.46 1 d P
F2' F 0.5957(16) 0.440(4) 0.852(3) 0.15(2) Uani 0.39 1 d P
F3' F 0.5849(15) 0.4479(15) 0.8130(14) 0.107(7) Uani 0.65 1 d P
F1 F 0.9464(18) 1.1116(13) 0.5326(8) 0.105(7) Uani 0.49 1 d P
F2 F 1.073(2) 1.131(3) 0.4184(15) 0.130(8) Uani 0.63 1 d P
F3 F 0.9040(15) 1.117(3) 0.463(3) 0.114(16) Uani 0.38 1 d P

loop_
_atom_site_aniso_label
_atom_site_aniso_U_11
_atom_site_aniso_U_22
_atom_site_aniso_U_33
_atom_site_aniso_U_23
_atom_site_aniso_U_13
_atom_site_aniso_U_12
W1 0.03242(13) 0.03066(16) 0.02345(15) -0.00266(13) 0.000 0.000
W1' 0.03001(12) 0.03277(17) 0.02247(14) -0.00053(13) 0.000 0.000
O1 0.058(3) 0.093(4) 0.051(3) -0.003(3) -0.002(2) 0.037(3)
O1' 0.049(2) 0.093(4) 0.059(4) 0.013(3) -0.013(2) -0.029(2)
O2 0.149(10) 0.052(5) 0.032(5) 0.002(3) 0.000 0.000
O2' 0.078(5) 0.083(6) 0.032(4) -0.013(4) 0.000 0.000
O3' 0.127(8) 0.048(5) 0.031(4) 0.009(3) 0.000 0.000
O3 0.067(5) 0.100(7) 0.026(4) -0.017(3) 0.000 0.000
C1 0.040(3) 0.037(3) 0.042(3) 0.003(3) -0.003(3) 0.005(2)
C1' 0.045(3) 0.038(3) 0.031(3) 0.000(2) 0.003(2) 0.002(2)
C2 0.044(3) 0.035(3) 0.032(3) -0.001(3) 0.001(2) -0.003(2)
C2' 0.041(2) 0.033(3) 0.038(3) -0.002(3) 0.000(3) 0.0075(19)
C3 0.049(4) 0.029(4) 0.042(5) 0.002(4) 0.000 0.000
C3' 0.045(4) 0.054(5) 0.022(4) -0.010(4) 0.000 0.000
C4 0.078(4) 0.053(4) 0.049(4) -0.005(3) -0.027(4) -0.009(4)
C4' 0.064(4) 0.061(4) 0.037(3) -0.006(3) 0.015(3) 0.003(3)
C5 0.049(3) 0.062(4) 0.064(5) -0.002(4) 0.006(3) -0.014(3)
C5' 0.041(3) 0.057(4) 0.065(5) -0.002(3) -0.008(3) 0.015(3)
C6' 0.073(6) 0.046(5) 0.044(6) 0.016(5) 0.000 0.000
C6 0.088(7) 0.052(6) 0.038(5) 0.012(5) 0.000 0.000
C7 0.046(3) 0.057(4) 0.027(3) -0.003(3) 0.001(3) 0.007(3)
C7' 0.049(3) 0.047(3) 0.037(4) 0.009(3) -0.004(3) -0.002(2)
C8 0.065(6) 0.025(4) 0.053(7) 0.002(4) 0.000 0.000
C8' 0.043(4) 0.057(6) 0.040(6) 0.010(4) 0.000 0.000
C9 0.051(5) 0.051(5) 0.030(5) -0.012(4) 0.000 0.000
C9' 0.040(4) 0.048(5) 0.033(5) 0.001(4) 0.000 0.000
C10' 0.055(5) 0.037(5) 0.052(6) 0.016(5) 0.000 0.000
C10 0.094(8) 0.034(5) 0.060(7) 0.009(5) 0.000 0.000
F1' 0.15(2) 0.044(5) 0.087(8) 0.020(5) 0.029(9) -0.007(6)
F2' 0.027(7) 0.099(18) 0.31(6) 0.01(3) 0.013(15) 0.012(7)
F3' 0.120(11) 0.029(4) 0.171(15) 0.002(6) 0.068(9) 0.011(5)
F1 0.20(2) 0.032(4) 0.084(9) -0.007(5) 0.047(9) 0.021(7)
F2 0.139(15) 0.068(8) 0.18(2) 0.021(10) 0.046(12) -0.016(9)
F3 0.035(6) 0.032(7) 0.27(5) -0.001(19) -0.009(15) 0.013(5)

loop_
_atom_type_symbol
_atom_type_description
_atom_type_scat_dispersion_real
_atom_type_scat_dispersion_imag
_atom_type_scat_source
C C 0.0033 0.0016 'International Tables Vol C Tables 4.2.6.8 and 6.1.1.4'
H H 0.0000 0.0000 'International Tables Vol C Tables 4.2.6.8 and 6.1.1.4'
O O 0.0106 0.0060 'International Tables Vol C Tables 4.2.6.8 and 6.1.1.4'
F F 0.0171 0.0103 'International Tables Vol C Tables 4.2.6.8 and 6.1.1.4'
W W -0.8490 6.8722 'International Tables Vol C Tables 4.2.6.8 and 6.1.1.4'

loop_
_geom_angle_atom_site_label_1
_geom_angle_atom_site_label_2
_geom_angle_atom_site_label_3
_geom_angle
_geom_angle_site_symmetry_1
_geom_angle_site_symmetry_3
C7 W1 C7 115.7(4) . 4_755
C7 W1 C9 76.3(2) . .
C7 W1 C9 76.3(2) 4_755 .
C7 W1 C8 76.5(2) . .
C7 W1 C8 76.5(2) 4_755 .
C9 W1 C8 127.4(4) . .
C7 W1 C1 101.1(2) . .
C7 W1 C1 135.4(2) 4_755 .
C9 W1 C1 139.8(3) . .
C8 W1 C1 89.3(3) . .
C7 W1 C1 135.4(2) . 4_755
C7 W1 C1 101.1(2) 4_755 4_755
C9 W1 C1 139.8(3) . 4_755
C8 W1 C1 89.3(3) . 4_755
C1 W1 C1 35.8(3) . 4_755
C7 W1 C2 150.6(3) . 4_755
C7 W1 C2 92.5(3) 4_755 4_755
C9 W1 C2 104.3(3) . 4_755
C8 W1 C2 120.9(3) . 4_755
C1 W1 C2 59.1(2) . 4_755
C1 W1 C2 35.5(2) 4_755 4_755
C7 W1 C2 92.5(3) . .
C7 W1 C2 150.6(3) 4_755 .
C9 W1 C2 104.3(3) . .
C8 W1 C2 121.0(3) . .
C1 W1 C2 35.5(2) . .
C1 W1 C2 59.1(2) 4_755 .
C2 W1 C2 58.5(3) 4_755 .
C7 W1 C3 117.4(2) . .
C7 W1 C3 117.4(2) 4_755 .
C9 W1 C3 86.3(4) . .
C8 W1 C3 146.3(4) . .
C1 W1 C3 58.8(3) . .
C1 W1 C3 58.8(3) 4_755 .
C2 W1 C3 35.0(2) 4_755 .
C2 W1 C3 35.0(2) . .
C7' W1' C7' 118.5(4) . 4_655
C7' W1' C9' 76.6(3) . .
C7' W1' C9' 76.6(3) 4_655 .
C7' W1' C8' 77.1(2) . .
C7' W1' C8' 77.1(2) 4_655 .
C9' W1' C8' 127.3(5) . .
C7' W1' C1' 99.6(3) . .
C7' W1' C1' 134.6(3) 4_655 .
C9' W1' C1' 139.8(3) . .
C8' W1' C1' 89.2(3) . .
C7' W1' C1' 134.6(3) . 4_655
C7' W1' C1' 99.6(3) 4_655 4_655
C9' W1' C1' 139.8(3) . 4_655
C8' W1' C1' 89.3(3) . 4_655
C1' W1' C1' 36.2(3) . 4_655
C7' W1' C3' 115.9(2) . .
C7' W1' C3' 115.9(2) 4_655 .
C9' W1' C3' 85.7(4) . .
C8' W1' C3' 147.0(4) . .
C1' W1' C3' 59.6(2) . .
C1' W1' C3' 59.6(2) 4_655 .
C7' W1' C2' 90.8(2) . .
C7' W1' C2' 149.5(2) 4_655 .
C9' W1' C2' 104.4(3) . .
C8' W1' C2' 120.8(3) . .
C1' W1' C2' 35.4(2) . .
C1' W1' C2' 59.5(2) 4_655 .
C3' W1' C2' 35.62(19) . .
C7' W1' C2' 149.5(2) . 4_655
C7' W1' C2' 90.8(2) 4_655 4_655
C9' W1' C2' 104.4(3) . 4_655
C8' W1' C2' 120.8(3) . 4_655
C1' W1' C2' 59.5(2) . 4_655
C1' W1' C2' 35.4(2) 4_655 4_655
C3' W1' C2' 35.61(19) . 4_655
C2' W1' C2' 59.0(3) . 4_655
C2 C1 C1 107.7(3) . 4_755
C2 C1 C4 125.6(5) . .
C1 C1 C4 125.9(4) 4_755 .
C2 C1 W1 73.1(4) . .
C1 C1 W1 72.10(13) 4_755 .
C4 C1 W1 128.4(4) . .
C2' C1' C1' 107.5(3) . 4_655
C2' C1' C4' 126.3(5) . .
C1' C1' C4' 125.6(4) 4_655 .
C2' C1' W1' 72.5(3) . .
C1' C1' W1' 71.88(13) 4_655 .
C4' C1' W1' 128.3(5) . .
C3 C2 C1 107.9(6) . .
C3 C2 C5 126.3(6) . .
C1 C2 C5 125.5(6) . .
C3 C2 W1 72.5(4) . .
C1 C2 W1 71.4(3) . .
C5 C2 W1 126.5(5) . .
C1' C2' C3' 108.8(5) . .
C1' C2' C5' 124.7(6) . .
C3' C2' C5' 126.0(7) . .
C1' C2' W1' 72.1(3) . .
C3' C2' W1' 72.1(5) . .
C5' C2' W1' 128.1(4) . .
C2 C3 C2 108.7(8) . 4_755
C2 C3 C6 125.6(4) . .
C2 C3 C6 125.6(4) 4_755 .
C2 C3 W1 72.5(4) . .
C2 C3 W1 72.5(4) 4_755 .
C6 C3 W1 125.1(7) . .
C2' C3' C2' 107.4(8) 4_655 .
C2' C3' C6' 126.0(4) 4_655 .
C2' C3' C6' 126.0(4) . .
C2' C3' W1' 72.3(5) 4_655 .
C2' C3' W1' 72.3(5) . .
C6' C3' W1' 128.0(7) . .
O1 C7 W1 175.6(7) . .
O1' C7' W1' 175.6(6) . .
O2 C8 C10 106.7(10) . .
O2 C8 W1 127.7(8) . .
C10 C8 W1 125.6(9) . .
O3' C8' C10' 112.0(9) . .
O3' C8' W1' 126.2(9) . .
C10' C8' W1' 121.8(8) . .
O3 C9 W1 179.8(11) . .
O2' C9' W1' 178.8(10) . .
F2' C10' F2' 130(3) 4_655 .
F2' C10' F3' 31(3) 4_655 4_655
F2' C10' F3' 119(2) . 4_655
F2' C10' F3' 119(2) 4_655 .
F2' C10' F3' 31(3) . .
F3' C10' F3' 95(2) 4_655 .
F2' C10' F1' 100(3) 4_655 4_655
F2' C10' F1' 65(2) . 4_655
F3' C10' F1' 124.6(12) 4_655 4_655
F3' C10' F1' 94.4(12) . 4_655
F2' C10' F1' 65(2) 4_655 .
F2' C10' F1' 100(3) . .
F3' C10' F1' 94.4(12) 4_655 .
F3' C10' F1' 124.6(12) . .
F1' C10' F1' 38.9(15) 4_655 .
F2' C10' C8' 115.0(15) 4_655 .
F2' C10' C8' 115.0(15) . .
F3' C10' C8' 113.3(8) 4_655 .
F3' C10' C8' 113.2(8) . .
F1' C10' C8' 112.5(10) 4_655 .
F1' C10' C8' 112.5(10) . .
F3 C10 F3 134(2) . 4_755
F3 C10 F1 112(3) . 4_755
F3 C10 F1 61(2) 4_755 4_755
F3 C10 F1 61(2) . .
F3 C10 F1 112(3) 4_755 .
F1 C10 F1 56(2) 4_755 .
F3 C10 F2 112(2) . .
F3 C10 F2 37(2) 4_755 .
F1 C10 F2 96.2(12) 4_755 .
F1 C10 F2 134.2(15) . .
F3 C10 F2 37(2) . 4_755
F3 C10 F2 112(2) 4_755 4_755
F1 C10 F2 134.2(15) 4_755 4_755
F1 C10 F2 96.2(12) . 4_755
F2 C10 F2 78(2) . 4_755
F3 C10 C8 111.9(12) . .
F3 C10 C8 111.9(12) 4_755 .
F1 C10 C8 111.8(9) 4_755 .
F1 C10 C8 111.8(9) . .
F2 C10 C8 112.2(13) . .
F2 C10 C8 112.2(13) 4_755 .
F1' F1' F2' 118.4(15) 4_655 4_655
F1' F1' C10' 70.6(7) 4_655 .
F2' F1' C10' 53.2(13) 4_655 .
F3' F2' C10' 83(3) . .
F3' F2' F1' 141(3) . 4_655
C10' F2' F1' 62.2(17) . 4_655
F2' F3' C10' 66(3) . .
F1 F1 F3 112.3(15) 4_755 .
F1 F1 C10 62.2(10) 4_755 .
F3 F1 C10 54.7(11) . .
F3 F2 C10 62(2) 4_755 .
F3 F2 F2 109(3) 4_755 4_755
C10 F2 F2 50.8(11) . 4_755
F2 F3 C10 80(3) 4_755 .
F2 F3 F1 138(3) 4_755 .
C10 F3 F1 64.3(18) . .

loop_
_geom_bond_atom_site_label_1
_geom_bond_atom_site_label_2
_geom_bond_distance
_geom_bond_site_symmetry_2
W1 C7 1.988(7) .
W1 C7 1.988(7) 4_755
W1 C9 2.006(9) .
W1 C8 2.173(11) .
W1 C1 2.322(7) .
W1 C1 2.322(7) 4_755
W1 C2 2.345(6) 4_755
W1 C2 2.345(6) .
W1 C3 2.346(9) .
W1' C7' 1.978(7) .
W1' C7' 1.978(7) 4_655
W1' C9' 1.984(10) .
W1' C8' 2.220(11) .
W1' C1' 2.335(6) .
W1' C1' 2.335(6) 4_655
W1' C3' 2.338(11) .
W1' C2' 2.340(5) .
W1' C2' 2.340(5) 4_655
O1 C7 1.148(8) .
O1' C7' 1.158(8) .
O2 C8 1.225(15) .
O2' C9' 1.141(13) .
O3' C8' 1.202(15) .
O3 C9 1.115(12) .
C1 C2 1.422(9) .
C1 C1 1.427(11) 4_755
C1 C4 1.499(9) .
C1' C2' 1.423(10) .
C1' C1' 1.452(11) 4_655
C1' C4' 1.497(8) .
C2 C3 1.411(8) .
C2 C5 1.511(8) .
C2' C3' 1.431(8) .
C2' C5' 1.501(8) .
C3 C2 1.411(8) 4_755
C3 C6 1.535(14) .
C3' C2' 1.431(8) 4_655
C3' C6' 1.482(14) .
C8 C10 1.595(13) .
C8' C10' 1.552(15) .
C10' F2' 1.21(2) 4_655
C10' F2' 1.21(2) .
C10' F3' 1.315(17) 4_655
C10' F3' 1.315(17) .
C10' F1' 1.331(15) 4_655
C10' F1' 1.332(15) .
C10 F3 1.188(17) .
C10 F3 1.188(17) 4_755
C10 F1 1.311(16) 4_755
C10 F1 1.311(16) .
C10 F2 1.32(2) .
C10 F2 1.32(2) 4_755
F1' F1' 0.89(3) 4_655
F1' F2' 1.36(4) 4_655
F2' F3' 0.68(6) .
F2' F1' 1.36(4) 4_655
F1 F1 1.22(4) 4_755
F1 F3 1.27(4) .
F2 F3 0.81(5) 4_755
F2 F2 1.67(4) 4_755
F3 F2 0.81(5) 4_755
